data_2200009
loop_
_publ_author_name
'Xie, Gang'
'Zeng, Ming-Hua'
'Chen, San-Ping'
'Gao, Sheng-Li'

_publ_section_title
<i>catena</i>-Poly[[aqua(2,2'-bipyridine)manganese(II)]-\m~2~-5-nitrobenzene-1,3-dicarboxylato-\k^3^<i>O</i>:<i>O</i>',<i>O</i>'']
_journal_coeditor_code AT6039
_journal_issue 11
_journal_name_full 'Acta Crystallographica Section E'
_journal_page_first m2273
_journal_page_last m2275
_journal_paper_doi 10.1107/S1600536805031892
_journal_volume 61
_journal_year 2005
_chemical_formula_iupac '[Mn (C8 H3 N O6) (C10 H8 N2) (H2 O)]'
_chemical_formula_moiety 'C18 H13 Mn N3 O7'
_chemical_formula_sum 'C18 H13 Mn N3 O7'
_chemical_formula_weight 438.25
_chemical_name_systematic
;
catena-Poly[[aqua(2,2'-bipyridine)manganese(II)]-\m~2~-5-nitrobenzene-
1,3-dicarboxylato-\k^3^O:O',O'']
;
_space_group_IT_number 19
_symmetry_cell_setting orthorhombic
_symmetry_space_group_name_Hall 'P 2ac 2ab'
_symmetry_space_group_name_H-M 'P 21 21 21'
_atom_sites_solution_hydrogens geom
_atom_sites_solution_primary direct
_atom_sites_solution_secondary difmap
_audit_creation_method SHELXL-97
_cell_angle_alpha 90.00
_cell_angle_beta 90.00
_cell_angle_gamma 90.00
_cell_formula_units_Z 4
_cell_length_a 5.2027(2)
_cell_length_b 17.8203(7)
_cell_length_c 19.0427(7)
_cell_measurement_reflns_used 976
_cell_measurement_temperature 293(2)
_cell_measurement_theta_max 23.51
_cell_measurement_theta_min 2.43
_cell_volume 1765.52(12)
_computing_cell_refinement 'SAINT (Bruker, 2002)'
_computing_data_collection 'SMART (Bruker, 2002)'
_computing_data_reduction SAINT
_computing_molecular_graphics 'SHELXTL (Bruker, 2005)'
_computing_publication_material SHELXTL
_computing_structure_refinement 'SHELXL97 (Sheldrick, 1997)'
_computing_structure_solution 'SHELXS97 (Sheldrick, 1997)'
_diffrn_ambient_temperature 293(2)
_diffrn_measured_fraction_theta_full 0.996
_diffrn_measured_fraction_theta_max 0.996
_diffrn_measurement_device_type 'Bruker APEX area-detector'
_diffrn_measurement_method '\f and \w'
_diffrn_radiation_monochromator graphite
_diffrn_radiation_source 'fine-focus sealed tube'
_diffrn_radiation_type MoK\a
_diffrn_radiation_wavelength 0.71073
_diffrn_reflns_av_R_equivalents 0.0605
_diffrn_reflns_av_sigmaI/netI 0.1083
_diffrn_reflns_limit_h_max 6
_diffrn_reflns_limit_h_min -6
_diffrn_reflns_limit_k_max 23
_diffrn_reflns_limit_k_min -21
_diffrn_reflns_limit_l_max 21
_diffrn_reflns_limit_l_min -24
_diffrn_reflns_number 9400
_diffrn_reflns_theta_full 27.60
_diffrn_reflns_theta_max 27.60
_diffrn_reflns_theta_min 1.57
_diffrn_standards_number 0
_exptl_absorpt_coefficient_mu 0.798
_exptl_absorpt_correction_T_max 0.9500
_exptl_absorpt_correction_T_min 0.7793
_exptl_absorpt_correction_type multi-scan
_exptl_absorpt_process_details '(SADABS; Sheldrick, 1996)'
_exptl_crystal_colour colorless
_exptl_crystal_density_diffrn 1.649
_exptl_crystal_density_method 'not measured'
_exptl_crystal_description lath
_exptl_crystal_F_000 892
_exptl_crystal_size_max 0.33
_exptl_crystal_size_mid 0.13
_exptl_crystal_size_min 0.07
_refine_diff_density_max 0.266
_refine_diff_density_min -0.336
_refine_ls_abs_structure_details 'Flack (1983), 1540 Friedel pairs'
_refine_ls_abs_structure_Flack 0.04(3)
_refine_ls_extinction_method none
_refine_ls_goodness_of_fit_ref 1.004
_refine_ls_hydrogen_treatment mixed
_refine_ls_matrix_type full
_refine_ls_number_parameters 268
_refine_ls_number_reflns 3923
_refine_ls_number_restraints 4
_refine_ls_restrained_S_all 1.003
_refine_ls_R_factor_all 0.0702
_refine_ls_R_factor_gt 0.0451
_refine_ls_shift/su_max 0.001
_refine_ls_shift/su_mean 0.000
_refine_ls_structure_factor_coef Fsqd
_refine_ls_weighting_details 'calc w = 1/[\s^2^(Fo^2^)]'
_refine_ls_weighting_scheme calc
_refine_ls_wR_factor_gt 0.0999
_refine_ls_wR_factor_ref 0.1133
_reflns_number_gt 2866
_reflns_number_total 3923
_reflns_threshold_expression I>2\s(I)
_cod_data_source_file at6039.cif
_cod_data_source_block I
_cod_depositor_comments
;
The following automatic conversions were performed:
'_symmetry_cell_setting' value 'Orthorhombic' changed to 'orthorhombic'
according to '/home/saulius/struct/CIF-dictionaries/cif_core.dic'
dictionary named 'cif_core.dic' version 2.4.1 from 2010-06-29.

Automatic conversion script
Id: cif_fix_enum 1527 2010-12-29 10:47:43Z saulius 

The following automatic conversions were performed:

'_symmetry_cell_setting' value 'Orthorhombic' changed to
'orthorhombic' according to
/home/saulius/struct/CIF-dictionaries/cif_core.dic dictionary named
'cif_core.dic' version 2.4.1 from 2010-06-29.

Automatic conversion script
Id: cif_fix_values 1715 2011-07-08 13:25:40Z adriana 
;
_cod_database_code 2200009
_cod_database_fobs_code 2200009

loop_
_symmetry_equiv_pos_as_xyz
'x, y, z'
'-x+1/2, -y, z+1/2'
'-x, y+1/2, -z+1/2'
'x+1/2, -y+1/2, -z'

loop_
_atom_site_label
_atom_site_fract_x
_atom_site_fract_y
_atom_site_fract_z
_atom_site_U_iso_or_equiv
_atom_site_adp_type
_atom_site_calc_flag
_atom_site_refinement_flags
_atom_site_occupancy
_atom_site_type_symbol
Mn1 0.65315(11) 0.87839(3) 0.79999(3) 0.02759(16) Uani d D 1 Mn
C1 1.0842(8) 0.8060(2) 0.9000(2) 0.0367(9) Uani d . 1 C
H1 1.1224 0.8562 0.9087 0.044 Uiso calc R 1 H
C2 1.2291(8) 0.7523(2) 0.9332(2) 0.0419(10) Uani d . 1 C
H2 1.3609 0.7657 0.9637 0.050 Uiso calc R 1 H
C3 1.1749(10) 0.6784(2) 0.9204(2) 0.0496(11) Uani d . 1 C
H3 1.2714 0.6406 0.9414 0.060 Uiso calc R 1 H
C4 0.9719(10) 0.6605(2) 0.8752(2) 0.0474(11) Uani d . 1 C
H4 0.9272 0.6107 0.8670 0.057 Uiso calc R 1 H
C5 0.8392(9) 0.71798(19) 0.84274(18) 0.0334(8) Uani d . 1 C
C6 0.6216(8) 0.70463(19) 0.79152(19) 0.0348(9) Uani d . 1 C
C7 0.5628(10) 0.6341(2) 0.7658(3) 0.0517(12) Uani d . 1 C
H7 0.6536 0.5925 0.7816 0.062 Uiso calc R 1 H
C8 0.3771(11) 0.6255(3) 0.7185(3) 0.0603(13) Uani d . 1 C
H8 0.3414 0.5784 0.7000 0.072 Uiso calc R 1 H
C9 0.2364(10) 0.6879(2) 0.6969(2) 0.0515(12) Uani d . 1 C
H9 0.1005 0.6833 0.6654 0.062 Uiso calc R 1 H
C10 0.3067(9) 0.7567(2) 0.7240(2) 0.0397(10) Uani d . 1 C
H10 0.2185 0.7992 0.7089 0.048 Uiso calc R 1 H
C11 0.7500(8) 0.92867(19) 0.58250(18) 0.0275(8) Uani d . 1 C
C12 0.8184(8) 0.97779(19) 0.52924(17) 0.0282(8) Uani d . 1 C
H12 0.9541 1.0109 0.5363 0.034 Uiso calc R 1 H
C13 0.6899(8) 0.97862(19) 0.46629(17) 0.0274(8) Uani d . 1 C
C14 0.4857(8) 0.92859(19) 0.4546(2) 0.0305(8) Uani d . 1 C
H14 0.3951 0.9290 0.4126 0.037 Uiso calc R 1 H
C15 0.4235(7) 0.8787(2) 0.50758(18) 0.0305(8) Uani d . 1 C
C16 0.5519(7) 0.8786(2) 0.57181(18) 0.0325(8) Uani d . 1 C
H16 0.5045 0.8452 0.6070 0.039 Uiso calc R 1 H
C17 0.8895(8) 0.9299(2) 0.65231(18) 0.0329(9) Uani d . 1 C
C18 0.7597(8) 1.03297(19) 0.40949(18) 0.0280(8) Uani d . 1 C
N1 0.4946(6) 0.76523(16) 0.77056(16) 0.0295(7) Uani d . 1 N
N2 0.8917(7) 0.79046(16) 0.85613(15) 0.0315(8) Uani d . 1 N
N3 0.2188(7) 0.82460(18) 0.49580(19) 0.0388(8) Uani d . 1 N
O1 0.8012(5) 0.88749(14) 0.69924(13) 0.0422(7) Uani d . 1 O
O2 1.0807(6) 0.97100(16) 0.65854(14) 0.0461(8) Uani d . 1 O
O3 0.9422(6) 1.07735(15) 0.41780(14) 0.0415(7) Uani d . 1 O
O4 0.6265(6) 1.03312(13) 0.35298(11) 0.0327(6) Uani d . 1 O
O5 0.1395(8) 0.81766(19) 0.43551(19) 0.0703(10) Uani d . 1 O
O6 0.1388(7) 0.78916(16) 0.54521(17) 0.0554(8) Uani d . 1 O
O7 0.3290(6) 0.94529(16) 0.77798(13) 0.0403(7) Uani d D 1 O
H7A 0.208(6) 0.953(2) 0.8085(14) 0.061 Uiso d D 1 H
H7B 0.270(7) 0.953(2) 0.7375(11) 0.061 Uiso d D 1 H

loop_
_atom_site_aniso_label
_atom_site_aniso_U_11
_atom_site_aniso_U_22
_atom_site_aniso_U_33
_atom_site_aniso_U_12
_atom_site_aniso_U_13
_atom_site_aniso_U_23
Mn1 0.0330(3) 0.0264(3) 0.0234(2) -0.0021(3) -0.0022(3) 0.0005(2)
C1 0.036(2) 0.043(2) 0.0315(19) -0.0019(18) 0.0025(18) 0.0039(17)
C2 0.037(2) 0.055(3) 0.034(2) 0.004(2) 0.0011(19) 0.0085(19)
C3 0.047(3) 0.050(2) 0.052(2) 0.010(2) -0.002(2) 0.017(2)
C4 0.058(3) 0.029(2) 0.056(3) 0.006(2) 0.002(3) 0.007(2)
C5 0.039(2) 0.0323(19) 0.0292(17) 0.001(2) 0.006(2) 0.0012(15)
C6 0.046(2) 0.0237(16) 0.0345(19) -0.0025(17) 0.012(2) -0.0026(15)
C7 0.060(3) 0.033(2) 0.062(3) -0.002(2) -0.003(2) -0.010(2)
C8 0.076(3) 0.039(2) 0.066(3) -0.010(3) -0.002(3) -0.024(2)
C9 0.063(3) 0.054(3) 0.038(2) -0.017(2) -0.001(2) -0.013(2)
C10 0.046(3) 0.043(2) 0.0303(18) -0.006(2) 0.004(2) -0.0033(16)
C11 0.0327(19) 0.0254(17) 0.0244(17) 0.0018(15) -0.0008(16) 0.0019(14)
C12 0.028(2) 0.0284(17) 0.0278(17) -0.0009(17) 0.0049(18) -0.0006(14)
C13 0.031(2) 0.0292(17) 0.0221(15) 0.0007(16) 0.0015(17) 0.0010(14)
C14 0.035(2) 0.0292(18) 0.0279(19) -0.0002(17) 0.0001(17) 0.0021(15)
C15 0.034(2) 0.0260(17) 0.0316(17) -0.0071(18) -0.0002(15) 0.0022(16)
C16 0.038(2) 0.0291(18) 0.0302(17) -0.0012(19) 0.0053(16) 0.0054(17)
C17 0.044(3) 0.0327(19) 0.0220(17) 0.0014(19) 0.0041(18) 0.0036(14)
C18 0.032(2) 0.0277(18) 0.0240(17) 0.0006(16) 0.0017(16) -0.0023(15)
N1 0.0285(17) 0.0302(17) 0.0299(16) -0.0032(14) 0.0007(14) -0.0023(13)
N2 0.039(2) 0.0275(15) 0.0280(15) 0.0007(15) 0.0003(15) 0.0006(12)
N3 0.033(2) 0.0352(17) 0.048(2) -0.0046(15) -0.0046(17) 0.0044(16)
O1 0.0576(19) 0.0460(14) 0.0230(10) -0.0053(14) 0.0017(13) 0.0067(12)
O2 0.055(2) 0.0506(17) 0.0330(14) -0.0166(16) -0.0152(14) 0.0102(13)
O3 0.0468(18) 0.0461(16) 0.0317(15) -0.0126(15) -0.0016(14) 0.0054(12)
O4 0.0430(16) 0.0320(13) 0.0232(12) 0.0027(14) -0.0013(13) 0.0044(10)
O5 0.071(2) 0.074(2) 0.065(2) -0.033(2) -0.028(2) 0.0109(17)
O6 0.0497(19) 0.0505(17) 0.066(2) -0.0139(18) 0.0029(18) 0.0110(16)
O7 0.0437(17) 0.0507(16) 0.0266(12) 0.0078(15) -0.0028(14) 0.0012(12)

loop_
_atom_type_symbol
_atom_type_description
_atom_type_scat_dispersion_real
_atom_type_scat_dispersion_imag
_atom_type_scat_source
C C 0.0033 0.0016 'International Tables Vol C Tables 4.2.6.8 and 6.1.1.4'
H H 0.0000 0.0000 'International Tables Vol C Tables 4.2.6.8 and 6.1.1.4'
N N 0.0061 0.0033 'International Tables Vol C Tables 4.2.6.8 and 6.1.1.4'
O O 0.0106 0.0060 'International Tables Vol C Tables 4.2.6.8 and 6.1.1.4'
Mn Mn 0.3368 0.7283 'International Tables Vol C Tables 4.2.6.8 and 6.1.1.4'

loop_
_geom_angle_atom_site_label_1
_geom_angle_atom_site_label_2
_geom_angle_atom_site_label_3
_geom_angle_site_symmetry_1
_geom_angle_site_symmetry_3
_geom_angle
_geom_angle_publ_flag
O1 Mn1 O3 . 2_675 154.81(10) yes
O1 Mn1 O4 . 2_675 100.09(10) yes
O1 Mn1 O7 . . 93.96(11) yes
O1 Mn1 N1 . . 88.61(11) yes
O1 Mn1 N2 . . 106.68(11) yes
O4 Mn1 O3 2_675 2_675 56.56(10) yes
O4 Mn1 N1 2_675 . 161.78(11) yes
O4 Mn1 N2 2_675 . 89.65(10) yes
O7 Mn1 O3 . 2_675 80.59(10) yes
O7 Mn1 O4 . 2_675 95.90(11) yes
O7 Mn1 N1 . . 99.45(12) yes
O7 Mn1 N2 . . 157.37(12) yes
N1 Mn1 O3 . 2_675 116.50(10) yes
N1 Mn1 N2 . . 72.46(12) yes
N2 Mn1 O3 . 2_675 84.30(10) yes
N2 C1 C2 . . 123.7(4) no
N2 C1 H1 . . 118.1 no
C2 C1 H1 . . 118.1 no
C3 C2 C1 . . 118.4(4) no
C3 C2 H2 . . 120.8 no
C1 C2 H2 . . 120.8 no
C2 C3 C4 . . 119.0(4) no
C2 C3 H3 . . 120.5 no
C4 C3 H3 . . 120.5 no
C5 C4 C3 . . 118.9(4) no
C5 C4 H4 . . 120.5 no
C3 C4 H4 . . 120.5 no
N2 C5 C4 . . 121.7(4) no
N2 C5 C6 . . 115.2(3) no
C4 C5 C6 . . 123.1(4) no
N1 C6 C7 . . 121.5(4) no
N1 C6 C5 . . 116.0(3) no
C7 C6 C5 . . 122.5(4) no
C8 C7 C6 . . 120.3(5) no
C8 C7 H7 . . 119.8 no
C6 C7 H7 . . 119.8 no
C7 C8 C9 . . 119.4(4) no
C7 C8 H8 . . 120.3 no
C9 C8 H8 . . 120.3 no
C10 C9 C8 . . 117.3(4) no
C10 C9 H9 . . 121.3 no
C8 C9 H9 . . 121.3 no
N1 C10 C9 . . 123.1(4) no
N1 C10 H10 . . 118.5 no
C9 C10 H10 . . 118.5 no
C16 C11 C12 . . 119.5(3) no
C16 C11 C17 . . 119.8(3) no
C12 C11 C17 . . 120.7(3) no
C13 C12 C11 . . 121.4(3) no
C13 C12 H12 . . 119.3 no
C11 C12 H12 . . 119.3 no
C12 C13 C14 . . 120.0(3) no
C12 C13 C18 . . 121.3(3) no
C14 C13 C18 . . 118.7(3) no
C15 C14 C13 . . 118.1(3) no
C15 C14 H14 . . 121.0 no
C13 C14 H14 . . 121.0 no
C14 C15 C16 . . 121.9(4) no
C14 C15 N3 . . 119.0(3) no
C16 C15 N3 . . 119.1(3) no
C11 C16 C15 . . 119.2(3) no
C11 C16 H16 . . 120.4 no
C15 C16 H16 . . 120.4 no
O2 C17 O1 . . 125.4(4) no
O2 C17 C11 . . 118.5(3) no
O1 C17 C11 . . 116.1(4) no
O3 C18 O4 . . 121.2(3) no
O3 C18 C13 . . 120.3(3) no
O4 C18 C13 . . 118.5(3) no
C6 N1 C10 . . 118.3(3) no
C6 N1 Mn1 . . 118.2(3) no
C10 N1 Mn1 . . 122.6(3) no
C1 N2 C5 . . 118.1(3) no
C1 N2 Mn1 . . 124.2(3) no
C5 N2 Mn1 . . 117.6(3) no
O6 N3 O5 . . 124.1(4) no
O6 N3 C15 . . 118.6(3) no
O5 N3 C15 . . 117.2(3) no
C17 O1 Mn1 . . 147.2(2) no
C18 O3 Mn1 . 2_674 86.2(2) no
C18 O4 Mn1 . 2_674 96.0(2) no
Mn1 O7 H7A . . 122(2) no
Mn1 O7 H7B . . 124(2) no
H7A O7 H7B . . 109(3) no

loop_
_geom_bond_atom_site_label_1
_geom_bond_atom_site_label_2
_geom_bond_site_symmetry_2
_geom_bond_distance
_geom_bond_publ_flag
Mn1 O1 . 2.074(3) yes
Mn1 O3 2_675 2.429(3) yes
Mn1 O4 2_675 2.195(3) yes
Mn1 O7 . 2.108(3) yes
Mn1 N1 . 2.250(3) yes
Mn1 N2 . 2.267(3) yes
C1 N2 . 1.334(5) no
C1 C2 . 1.373(6) no
C1 H1 . 0.9300 no
C2 C3 . 1.369(6) no
C2 H2 . 0.9300 no
C3 C4 . 1.399(7) no
C3 H3 . 0.9300 no
C4 C5 . 1.381(6) no
C4 H4 . 0.9300 no
C5 N2 . 1.345(5) no
C5 C6 . 1.513(6) no
C6 N1 . 1.327(5) no
C6 C7 . 1.384(5) no
C7 C8 . 1.329(7) no
C7 H7 . 0.9300 no
C8 C9 . 1.393(7) no
C8 H8 . 0.9300 no
C9 C10 . 1.381(5) no
C9 H9 . 0.9300 no
C10 N1 . 1.329(5) no
C10 H10 . 0.9300 no
C11 C16 . 1.378(5) no
C11 C12 . 1.386(5) no
C11 C17 . 1.515(5) no
C12 C13 . 1.373(5) no
C12 H12 . 0.9300 no
C13 C14 . 1.404(5) no
C13 C18 . 1.497(5) no
C14 C15 . 1.383(5) no
C14 H14 . 0.9300 no
C15 C16 . 1.394(5) no
C15 N3 . 1.454(5) no
C16 H16 . 0.9300 no
C17 O2 . 1.241(5) no
C17 O1 . 1.258(4) no
C18 O3 . 1.246(4) no
C18 O4 . 1.280(4) no
N3 O6 . 1.207(4) no
N3 O5 . 1.226(5) no
O3 Mn1 2_674 2.429(3) no
O4 Mn1 2_674 2.195(3) no
O7 H7A . 0.866(18) no
O7 H7B . 0.841(18) no

loop_
_geom_hbond_atom_site_label_D
_geom_hbond_atom_site_label_H
_geom_hbond_atom_site_label_A
_geom_hbond_site_symmetry_A
_geom_hbond_distance_DH
_geom_hbond_distance_HA
_geom_hbond_distance_DA
_geom_hbond_angle_DHA
_geom_hbond_publ_flag
O7 H7A O4 2_575 0.85(2) 1.95(2) 2.794(4) 163(3) yes
O7 H7B O2 1_455 0.85(2) 1.83(2) 2.655(4) 169(3) yes

loop_
_geom_torsion_atom_site_label_1
_geom_torsion_atom_site_label_2
_geom_torsion_atom_site_label_3
_geom_torsion_atom_site_label_4
_geom_torsion_site_symmetry_1
_geom_torsion_site_symmetry_4
_geom_torsion
_geom_torsion_publ_flag
N2 C1 C2 C3 . . 0.4(6) no
C1 C2 C3 C4 . . -1.1(7) no
C2 C3 C4 C5 . . 2.5(7) no
C3 C4 C5 N2 . . -3.3(7) no
C3 C4 C5 C6 . . 178.3(4) no
N2 C5 C6 N1 . . -5.5(5) no
C4 C5 C6 N1 . . 173.0(4) no
N2 C5 C6 C7 . . 172.2(4) no
C4 C5 C6 C7 . . -9.3(6) no
N1 C6 C7 C8 . . 0.6(7) no
C5 C6 C7 C8 . . -177.0(4) no
C6 C7 C8 C9 . . -2.2(7) no
C7 C8 C9 C10 . . 2.8(7) no
C8 C9 C10 N1 . . -2.0(7) no
C16 C11 C12 C13 . . 1.1(5) no
C17 C11 C12 C13 . . -178.4(3) no
C11 C12 C13 C14 . . -0.5(5) no
C11 C12 C13 C18 . . 178.5(3) no
C12 C13 C14 C15 . . -1.0(5) no
C18 C13 C14 C15 . . 180.0(3) no
C13 C14 C15 C16 . . 1.9(6) no
C13 C14 C15 N3 . . -177.8(3) no
C12 C11 C16 C15 . . -0.2(5) no
C17 C11 C16 C15 . . 179.3(4) no
C14 C15 C16 C11 . . -1.3(6) no
N3 C15 C16 C11 . . 178.5(3) no
C16 C11 C17 O2 . . 174.0(3) no
C12 C11 C17 O2 . . -6.4(5) no
C16 C11 C17 O1 . . -4.9(5) no
C12 C11 C17 O1 . . 174.6(3) no
C12 C13 C18 O3 . . 2.0(5) no
C14 C13 C18 O3 . . -179.0(3) no
C12 C13 C18 O4 . . -177.3(3) no
C14 C13 C18 O4 . . 1.7(5) no
C7 C6 N1 C10 . . 0.3(6) no
C5 C6 N1 C10 . . 178.0(3) no
C7 C6 N1 Mn1 . . -168.7(3) no
C5 C6 N1 Mn1 . . 9.0(4) no
C9 C10 N1 C6 . . 0.5(6) no
C9 C10 N1 Mn1 . . 169.0(3) no
O1 Mn1 N1 C6 . . 101.0(3) no
O7 Mn1 N1 C6 . . -165.2(3) no
O4 Mn1 N1 C6 2_675 . -18.1(5) no
N2 Mn1 N1 C6 . . -7.0(2) no
O3 Mn1 N1 C6 2_675 . -81.1(3) no
O1 Mn1 N1 C10 . . -67.5(3) no
O7 Mn1 N1 C10 . . 26.3(3) no
O4 Mn1 N1 C10 2_675 . 173.4(3) no
N2 Mn1 N1 C10 . . -175.5(3) no
O3 Mn1 N1 C10 2_675 . 110.4(3) no
C2 C1 N2 C5 . . -1.1(6) no
C2 C1 N2 Mn1 . . -179.3(3) no
C4 C5 N2 C1 . . 2.5(6) no
C6 C5 N2 C1 . . -179.0(3) no
C4 C5 N2 Mn1 . . -179.1(3) no
C6 C5 N2 Mn1 . . -0.6(4) no
O1 Mn1 N2 C1 . . 99.0(3) no
O7 Mn1 N2 C1 . . -106.1(4) no
O4 Mn1 N2 C1 2_675 . -1.4(3) no
N1 Mn1 N2 C1 . . -178.0(3) no
O3 Mn1 N2 C1 2_675 . -57.9(3) no
O1 Mn1 N2 C5 . . -79.3(3) no
O7 Mn1 N2 C5 . . 75.6(4) no
O4 Mn1 N2 C5 2_675 . -179.7(3) no
N1 Mn1 N2 C5 . . 3.7(3) no
O3 Mn1 N2 C5 2_675 . 123.9(3) no
C14 C15 N3 O6 . . -168.8(4) no
C16 C15 N3 O6 . . 11.4(5) no
C14 C15 N3 O5 . . 11.6(5) no
C16 C15 N3 O5 . . -168.1(4) no
O2 C17 O1 Mn1 . . 58.4(7) no
C11 C17 O1 Mn1 . . -122.7(4) no
O7 Mn1 O1 C17 . . 62.8(5) no
O4 Mn1 O1 C17 2_675 . -33.9(5) no
N1 Mn1 O1 C17 . . 162.2(5) no
N2 Mn1 O1 C17 . . -126.6(5) no
O3 Mn1 O1 C17 2_675 . -13.4(7) no
O4 C18 O3 Mn1 . 2_674 -1.6(3) no
C13 C18 O3 Mn1 . 2_674 179.1(3) no
O3 C18 O4 Mn1 . 2_674 1.8(4) no
C13 C18 O4 Mn1 . 2_674 -178.9(3) no
